data_4002830
loop_
_publ_author_name
'Ferreira, Timothy'
'Morrison, Gregory'
'Chance, W. Michael'
'Calder, Stuart'
'Smith, Mark D.'
'zur Loye, Hans-Conrad'

_publ_section_title
;
 BaFe4O7 and K0.22Ba0.89Fe4O7: Canted Antiferromagnetic Diferrites with
 Exceptionally High Magnetic Ordering Temperatures
;
_journal_issue 7
_journal_name_full 'Chemistry of Materials'
_journal_page_first 2689
_journal_paper_doi 10.1021/acs.chemmater.7b00580
_journal_volume 29
_journal_year 2017
_chemical_formula_moiety 'Ba0.89 Fe4 K0.21 O7'
_chemical_formula_sum 'Ba0.89 Fe4 K0.21 O7'
_chemical_formula_weight 465.95
_space_group_crystal_system trigonal
_space_group_IT_number 163
_space_group_name_Hall '-P 3 2c'
_space_group_name_H-M_alt 'P -3 1 c'
_symmetry_space_group_name_Hall '-P 3 2c'
_symmetry_space_group_name_H-M 'P -3 1 c'
_audit_creation_method SHELXL-2014/6
_cell_angle_alpha 90
_cell_angle_beta 90
_cell_angle_gamma 120
_cell_formula_units_Z 2
_cell_length_a 5.1532(2)
_cell_length_b 5.1532(2)
_cell_length_c 13.8134(6)
_cell_measurement_reflns_used 2853
_cell_measurement_temperature 300(2)
_cell_measurement_theta_max 30.518
_cell_measurement_theta_min 2.950
_cell_volume 317.68(2)
_computing_structure_refinement 'SHELXL-2014/6 (Sheldrick, 2014)'
_diffrn_ambient_temperature 300(2)
_diffrn_measured_fraction_theta_full 1.000
_diffrn_measured_fraction_theta_max 1.000
_diffrn_radiation_type MoK\a
_diffrn_radiation_wavelength 0.71073
_diffrn_reflns_av_R_equivalents 0.0272
_diffrn_reflns_av_unetI/netI 0.0120
_diffrn_reflns_Laue_measured_fraction_full 1.000
_diffrn_reflns_Laue_measured_fraction_max 1.000
_diffrn_reflns_limit_h_max 7
_diffrn_reflns_limit_h_min -7
_diffrn_reflns_limit_k_max 6
_diffrn_reflns_limit_k_min -7
_diffrn_reflns_limit_l_max 19
_diffrn_reflns_limit_l_min -19
_diffrn_reflns_number 4452
_diffrn_reflns_point_group_measured_fraction_full 1.000
_diffrn_reflns_point_group_measured_fraction_max 1.000
_diffrn_reflns_theta_full 25.242
_diffrn_reflns_theta_max 30.523
_diffrn_reflns_theta_min 2.949
_exptl_absorpt_coefficient_mu 14.480
_exptl_absorpt_correction_T_max 0.1561
_exptl_absorpt_correction_T_min 0.1149
_exptl_crystal_colour 'dark brown'
_exptl_crystal_density_diffrn 4.871
_exptl_crystal_description 'hexagoanl plate'
_exptl_crystal_F_000 428
_refine_diff_density_max 0.606
_refine_diff_density_min -0.398
_refine_diff_density_rms 0.127
_refine_ls_extinction_coef 0.0108(10)
_refine_ls_extinction_expression Fc^*^=kFc[1+0.001xFc^2^\l^3^/sin(2\q)]^-1/4^
_refine_ls_extinction_method SHELXL
_refine_ls_goodness_of_fit_ref 1.393
_refine_ls_hydrogen_treatment undef
_refine_ls_matrix_type full
_refine_ls_number_parameters 25
_refine_ls_number_reflns 335
_refine_ls_number_restraints 0
_refine_ls_restrained_S_all 1.393
_refine_ls_R_factor_all 0.0206
_refine_ls_R_factor_gt 0.0174
_refine_ls_shift/su_max 0.000
_refine_ls_shift/su_mean 0.000
_refine_ls_structure_factor_coef Fsqd
_refine_ls_weighting_details 'w=1/[\s^2^(Fo^2^)+(0.0072P)^2^+1.0815P] where P=(Fo^2^+2Fc^2^)/3'
_refine_ls_weighting_scheme calc
_refine_ls_wR_factor_gt 0.0399
_refine_ls_wR_factor_ref 0.0409
_reflns_Friedel_coverage 0.000
_reflns_number_gt 301
_reflns_number_total 335
_reflns_threshold_expression 'I > 2\s(I)'
_cod_data_source_file cm7b00580_si_003.cif
_cod_data_source_block TEF84A2
_cod_depositor_comments 'Adding full bibliography for 4002830.cif.'
_cod_original_cell_volume 317.68(3)
_cod_database_code 4002830
_shelx_space_group_comment
;
The symmetry employed for this shelxl refinement is uniquely defined
by the following loop, which should always be used as a source of
symmetry information in preference to the above space-group names.
They are only intended as comments.
;
_shelxl_version_number 2014/6

loop_
_space_group_symop_operation_xyz
'x, y, z'
'-y, x-y, z'
'-x+y, -x, z'
'-y, -x, -z+1/2'
'-x+y, y, -z+1/2'
'x, x-y, -z+1/2'
'-x, -y, -z'
'y, -x+y, -z'
'x-y, x, -z'
'y, x, z-1/2'
'x-y, -y, z-1/2'
'-x, -x+y, z-1/2'

loop_
_atom_site_label
_atom_site_type_symbol
_atom_site_fract_x
_atom_site_fract_y
_atom_site_fract_z
_atom_site_U_iso_or_equiv
_atom_site_adp_type
_atom_site_occupancy
_atom_site_site_symmetry_order
_atom_site_calc_flag
_atom_site_refinement_flags_posn
_atom_site_refinement_flags_adp
_atom_site_refinement_flags_occupancy
Ba1 Ba 0.6667 0.3333 0.2500 0.01133(16) Uani 0.890(5) 6 d S T P
K1 K 0.6667 0.3333 0.2500 0.01133(16) Uani 0.110(5) 6 d S T P
K2 K 0.366(2) 0.634(2) 0.2500 0.01133(16) Uani 0.034(3) 2 d S T .
Fe1 Fe 0.0000 0.0000 0.11566(5) 0.0058(2) Uani 1 3 d S T P
Fe2 Fe 0.3333 0.6667 0.00791(5) 0.0064(2) Uani 1 3 d S T P
O1 O 0.0000 0.0000 0.2500 0.0119(10) Uani 1 6 d S T P
O2 O -0.0078(4) 0.3476(4) 0.08196(11) 0.0065(4) Uani 1 1 d . . .

loop_
_atom_site_aniso_label
_atom_site_aniso_U_11
_atom_site_aniso_U_22
_atom_site_aniso_U_33
_atom_site_aniso_U_23
_atom_site_aniso_U_13
_atom_site_aniso_U_12
Ba1 0.01310(19) 0.01310(19) 0.0078(2) 0.000 0.000 0.00655(9)
K1 0.01310(19) 0.01310(19) 0.0078(2) 0.000 0.000 0.00655(9)
K2 0.01310(19) 0.01310(19) 0.0078(2) 0.000 0.000 0.00655(9)
Fe1 0.0061(2) 0.0061(2) 0.0053(3) 0.000 0.000 0.00303(12)
Fe2 0.0055(2) 0.0055(2) 0.0083(3) 0.000 0.000 0.00276(12)
O1 0.0148(16) 0.0148(16) 0.006(2) 0.000 0.000 0.0074(8)
O2 0.0053(9) 0.0063(9) 0.0083(7) 0.0017(7) 0.0001(6) 0.0031(7)

loop_
_atom_type_symbol
_atom_type_description
_atom_type_scat_dispersion_real
_atom_type_scat_dispersion_imag
_atom_type_scat_source
Ba Ba -0.3244 2.2819 'International Tables Vol C Tables 4.2.6.8 and 6.1.1.4'
Fe Fe 0.3463 0.8444 'International Tables Vol C Tables 4.2.6.8 and 6.1.1.4'
K K 0.2009 0.2494 'International Tables Vol C Tables 4.2.6.8 and 6.1.1.4'
O O 0.0106 0.0060 'International Tables Vol C Tables 4.2.6.8 and 6.1.1.4'

loop_
_geom_angle_atom_site_label_1
_geom_angle_atom_site_label_2
_geom_angle_atom_site_label_3
_geom_angle
_geom_angle_site_symmetry_1
_geom_angle_site_symmetry_3
K2 Ba1 K2 120.0 3_665 2_655
K2 Ba1 K2 120.000(1) 3_665 .
K2 Ba1 K2 120.000(1) 2_655 .
K2 Ba1 O2 59.27(4) 3_665 6_665
K2 Ba1 O2 119.24(4) 2_655 6_665
K2 Ba1 O2 91.28(4) . 6_665
K2 Ba1 O2 119.24(4) 3_665 3
K2 Ba1 O2 59.27(4) 2_655 3
K2 Ba1 O2 91.28(4) . 3
O2 Ba1 O2 177.43(8) 6_665 3
K2 Ba1 O2 91.28(4) 3_665 4_655
K2 Ba1 O2 59.27(4) 2_655 4_655
K2 Ba1 O2 119.24(4) . 4_655
O2 Ba1 O2 60.02(6) 6_665 4_655
O2 Ba1 O2 118.54(7) 3 4_655
K2 Ba1 O2 59.27(4) 3_665 1_655
K2 Ba1 O2 91.28(4) 2_655 1_655
K2 Ba1 O2 119.24(4) . 1_655
O2 Ba1 O2 118.54(7) 6_665 1_655
O2 Ba1 O2 60.02(6) 3 1_655
O2 Ba1 O2 121.51(7) 4_655 1_655
K2 Ba1 O2 91.28(4) 3_665 2_665
K2 Ba1 O2 119.24(4) 2_655 2_665
K2 Ba1 O2 59.27(4) . 2_665
O2 Ba1 O2 121.51(7) 6_665 2_665
O2 Ba1 O2 60.02(6) 3 2_665
O2 Ba1 O2 177.43(8) 4_655 2_665
O2 Ba1 O2 60.02(6) 1_655 2_665
K2 Ba1 O2 119.24(4) 3_665 5
K2 Ba1 O2 91.28(4) 2_655 5
K2 Ba1 O2 59.27(4) . 5
O2 Ba1 O2 60.02(6) 6_665 5
O2 Ba1 O2 121.51(7) 3 5
O2 Ba1 O2 60.02(6) 4_655 5
O2 Ba1 O2 177.43(8) 1_655 5
O2 Ba1 O2 118.54(7) 2_665 5
K2 Ba1 O1 60.000(1) 3_665 1_655
K2 Ba1 O1 60.000(1) 2_655 1_655
K2 Ba1 O1 180.0 . 1_655
O2 Ba1 O1 88.72(4) 6_665 1_655
O2 Ba1 O1 88.72(4) 3 1_655
O2 Ba1 O1 60.76(4) 4_655 1_655
O2 Ba1 O1 60.76(4) 1_655 1_655
O2 Ba1 O1 120.73(4) 2_665 1_655
O2 Ba1 O1 120.73(4) 5 1_655
K2 Ba1 O1 60.000(1) 3_665 1_665
K2 Ba1 O1 180.0(5) 2_655 1_665
K2 Ba1 O1 60.000(1) . 1_665
O2 Ba1 O1 60.76(4) 6_665 1_665
O2 Ba1 O1 120.73(4) 3 1_665
O2 Ba1 O1 120.73(4) 4_655 1_665
O2 Ba1 O1 88.72(4) 1_655 1_665
O2 Ba1 O1 60.76(4) 2_665 1_665
O2 Ba1 O1 88.72(4) 5 1_665
O1 Ba1 O1 120.0 1_655 1_665
K2 Ba1 O1 180.0 3_665 .
K2 Ba1 O1 60.0 2_655 .
K2 Ba1 O1 60.0 . .
O2 Ba1 O1 120.73(4) 6_665 .
O2 Ba1 O1 60.76(4) 3 .
O2 Ba1 O1 88.72(4) 4_655 .
O2 Ba1 O1 120.73(4) 1_655 .
O2 Ba1 O1 88.72(4) 2_665 .
O2 Ba1 O1 60.76(4) 5 .
O1 Ba1 O1 120.0 1_655 .
O1 Ba1 O1 120.0 1_665 .
K2 K2 K2 60.00(3) 2_665 3_565
K2 K2 Ba1 150.00(3) 2_665 .
K2 K2 Ba1 150.00(2) 3_565 .
K2 K2 O2 121.9(3) 2_665 5
K2 K2 O2 104.4(4) 3_565 5
Ba1 K2 O2 63.3(4) . 5
K2 K2 O2 104.4(4) 2_665 2_665
K2 K2 O2 121.9(3) 3_565 2_665
Ba1 K2 O2 63.3(4) . 2_665
O2 K2 O2 126.6(8) 5 2_665
K2 K2 O1 144.9(4) 2_665 .
K2 K2 O1 84.9(4) 3_565 .
Ba1 K2 O1 65.1(4) . .
O2 K2 O1 63.7(2) 5 .
O2 K2 O1 93.7(4) 2_665 .
K2 K2 O1 84.9(4) 2_665 1_665
K2 K2 O1 144.9(4) 3_565 1_665
Ba1 K2 O1 65.1(4) . 1_665
O2 K2 O1 93.7(4) 5 1_665
O2 K2 O1 63.7(2) 2_665 1_665
O1 K2 O1 130.3(8) . 1_665
K2 K2 O2 100.1(4) 2_665 .
K2 K2 O2 65.8(4) 3_565 .
Ba1 K2 O2 97.7(4) . .
O2 K2 O2 125.1(3) 5 .
O2 K2 O2 63.02(10) 2_665 .
O1 K2 O2 61.66(8) . .
O1 K2 O2 126.0(2) 1_665 .
K2 K2 O2 65.8(4) 2_665 4_665
K2 K2 O2 100.1(4) 3_565 4_665
Ba1 K2 O2 97.7(4) . 4_665
O2 K2 O2 63.02(10) 5 4_665
O2 K2 O2 125.1(3) 2_665 4_665
O1 K2 O2 126.0(2) . 4_665
O1 K2 O2 61.66(8) 1_665 4_665
O2 K2 O2 164.5(8) . 4_665
K2 K2 O2 70.4(3) 2_665 6_565
K2 K2 O2 49.9(3) 3_565 6_565
Ba1 K2 O2 124.4(3) . 6_565
O2 K2 O2 61.25(9) 5 6_565
O2 K2 O2 171.6(7) 2_665 6_565
O1 K2 O2 87.60(8) . 6_565
O1 K2 O2 121.18(12) 1_665 6_565
O2 K2 O2 110.8(4) . 6_565
O2 K2 O2 59.54(18) 4_665 6_565
K2 K2 O2 49.9(3) 2_665 3_565
K2 K2 O2 70.4(3) 3_565 3_565
Ba1 K2 O2 124.4(3) . 3_565
O2 K2 O2 171.6(7) 5 3_565
O2 K2 O2 61.25(9) 2_665 3_565
O1 K2 O2 121.18(12) . 3_565
O1 K2 O2 87.60(8) 1_665 3_565
O2 K2 O2 59.54(18) . 3_565
O2 K2 O2 110.8(4) 4_665 3_565
O2 K2 O2 111.1(7) 6_565 3_565
O1 Fe1 O2 104.41(5) . 2
O1 Fe1 O2 104.41(5) . 3
O2 Fe1 O2 114.02(4) 2 3
O1 Fe1 O2 104.41(5) . .
O2 Fe1 O2 114.02(4) 2 .
O2 Fe1 O2 114.02(4) 3 .
O1 Fe1 K2 56.84(8) . 3_565
O2 Fe1 K2 143.9(3) 2 3_565
O2 Fe1 K2 101.1(3) 3 3_565
O2 Fe1 K2 53.65(11) . 3_565
O1 Fe1 K2 56.84(8) . .
O2 Fe1 K2 151.4(2) 2 .
O2 Fe1 K2 92.8(3) 3 .
O2 Fe1 K2 58.8(3) . .
K2 Fe1 K2 8.6(7) 3_565 .
O1 Fe1 K2 56.84(8) . 2_655
O2 Fe1 K2 101.1(3) 2 2_655
O2 Fe1 K2 53.65(11) 3 2_655
O2 Fe1 K2 143.9(3) . 2_655
K2 Fe1 K2 92.94(12) 3_565 2_655
K2 Fe1 K2 86.4(6) . 2_655
O1 Fe1 K2 56.84(8) . 3
O2 Fe1 K2 92.8(3) 2 3
O2 Fe1 K2 58.8(3) 3 3
O2 Fe1 K2 151.4(2) . 3
K2 Fe1 K2 98.8(3) 3_565 3
K2 Fe1 K2 92.94(12) . 3
K2 Fe1 K2 8.6(7) 2_655 3
O1 Fe1 K2 56.84(8) . 1_445
O2 Fe1 K2 53.65(11) 2 1_445
O2 Fe1 K2 143.9(3) 3 1_445
O2 Fe1 K2 101.1(3) . 1_445
K2 Fe1 K2 92.94(12) 3_565 1_445
K2 Fe1 K2 98.8(3) . 1_445
K2 Fe1 K2 92.94(12) 2_655 1_445
K2 Fe1 K2 86.4(6) 3 1_445
O1 Fe1 K2 56.84(8) . 2
O2 Fe1 K2 58.8(3) 2 2
O2 Fe1 K2 151.4(2) 3 2
O2 Fe1 K2 92.8(3) . 2
K2 Fe1 K2 86.4(6) 3_565 2
K2 Fe1 K2 92.94(11) . 2
K2 Fe1 K2 98.8(3) 2_655 2
K2 Fe1 K2 92.94(12) 3 2
K2 Fe1 K2 8.6(7) 1_445 2
O1 Fe1 Ba1 58.048(9) . 1_445
O2 Fe1 Ba1 54.00(5) 2 1_445
O2 Fe1 Ba1 98.48(5) 3 1_445
O2 Fe1 Ba1 146.66(6) . 1_445
K2 Fe1 Ba1 114.71(11) 3_565 1_445
K2 Fe1 Ba1 114.71(11) . 1_445
K2 Fe1 Ba1 54.0(3) 2_655 1_445
K2 Fe1 Ba1 45.7(3) 3 1_445
K2 Fe1 Ba1 45.7(3) 1_445 1_445
K2 Fe1 Ba1 54.0(3) 2 1_445
O1 Fe1 K1 58.048(9) . 1_445
O2 Fe1 K1 54.00(5) 2 1_445
O2 Fe1 K1 98.48(5) 3 1_445
O2 Fe1 K1 146.66(6) . 1_445
K2 Fe1 K1 114.71(11) 3_565 1_445
K2 Fe1 K1 114.71(11) . 1_445
K2 Fe1 K1 54.0(3) 2_655 1_445
K2 Fe1 K1 45.7(3) 3 1_445
K2 Fe1 K1 45.7(3) 1_445 1_445
K2 Fe1 K1 54.0(3) 2 1_445
Ba1 Fe1 K1 0.0 1_445 1_445
O2 Fe2 O2 95.89(7) 3_565 2_665
O2 Fe2 O2 95.89(7) 3_565 .
O2 Fe2 O2 95.89(7) 2_665 .
O2 Fe2 O2 91.56(10) 3_565 7_565
O2 Fe2 O2 172.36(8) 2_665 7_565
O2 Fe2 O2 85.00(7) . 7_565
O2 Fe2 O2 85.00(7) 3_565 9_665
O2 Fe2 O2 91.56(10) 2_665 9_665
O2 Fe2 O2 172.36(8) . 9_665
O2 Fe2 O2 87.39(7) 7_565 9_665
O2 Fe2 O2 172.36(8) 3_565 8
O2 Fe2 O2 85.00(7) 2_665 8
O2 Fe2 O2 91.56(10) . 8
O2 Fe2 O2 87.39(7) 7_565 8
O2 Fe2 O2 87.39(7) 9_665 8
O2 Fe2 K2 54.6(3) 3_565 2_665
O2 Fe2 K2 59.44(7) 2_665 2_665
O2 Fe2 K2 63.2(3) . 2_665
O2 Fe2 K2 127.12(5) 7_565 2_665
O2 Fe2 K2 122.6(3) 9_665 2_665
O2 Fe2 K2 131.3(3) 8 2_665
O2 Fe2 K2 63.2(3) 3_565 .
O2 Fe2 K2 54.6(3) 2_665 .
O2 Fe2 K2 59.44(7) . .
O2 Fe2 K2 131.3(3) 7_565 .
O2 Fe2 K2 127.12(5) 9_665 .
O2 Fe2 K2 122.6(3) 8 .
K2 Fe2 K2 8.7(6) 2_665 .
O2 Fe2 K2 59.44(7) 3_565 3_565
O2 Fe2 K2 63.2(3) 2_665 3_565
O2 Fe2 K2 54.6(3) . 3_565
O2 Fe2 K2 122.6(3) 7_565 3_565
O2 Fe2 K2 131.3(3) 9_665 3_565
O2 Fe2 K2 127.12(5) 8 3_565
K2 Fe2 K2 8.7(6) 2_665 3_565
K2 Fe2 K2 8.7(6) . 3_565
O2 Fe2 K1 120.98(5) 3_565 7_665
O2 Fe2 K1 120.98(5) 2_665 7_665
O2 Fe2 K1 120.98(5) . 7_665
O2 Fe2 K1 52.91(5) 7_565 7_665
O2 Fe2 K1 52.91(5) 9_665 7_665
O2 Fe2 K1 52.91(5) 8 7_665
K2 Fe2 K1 175.0(4) 2_665 7_665
K2 Fe2 K1 175.0(4) . 7_665
K2 Fe2 K1 175.0(4) 3_565 7_665
O2 Fe2 Ba1 120.98(5) 3_565 7_665
O2 Fe2 Ba1 120.98(5) 2_665 7_665
O2 Fe2 Ba1 120.98(5) . 7_665
O2 Fe2 Ba1 52.91(5) 7_565 7_665
O2 Fe2 Ba1 52.91(5) 9_665 7_665
O2 Fe2 Ba1 52.91(5) 8 7_665
K2 Fe2 Ba1 175.0(4) 2_665 7_665
K2 Fe2 Ba1 175.0(4) . 7_665
K2 Fe2 Ba1 175.0(4) 3_565 7_665
K1 Fe2 Ba1 0.0 7_665 7_665
Fe1 O1 Fe1 180.0 . 4
Fe1 O1 K2 90.0 . 1_445
Fe1 O1 K2 90.0 4 1_445
Fe1 O1 K2 90.000(4) . 3_565
Fe1 O1 K2 90.000(5) 4 3_565
K2 O1 K2 120.000(2) 1_445 3_565
Fe1 O1 K2 90.000(4) . 2
Fe1 O1 K2 90.000(5) 4 2
K2 O1 K2 10.3(8) 1_445 2
K2 O1 K2 109.7(8) 3_565 2
Fe1 O1 K2 90.0 . 3
Fe1 O1 K2 90.0 4 3
K2 O1 K2 109.7(8) 1_445 3
K2 O1 K2 130.3(8) 3_565 3
K2 O1 K2 120.000(4) 2 3
Fe1 O1 K2 90.0 . 2_655
Fe1 O1 K2 90.0 4 2_655
K2 O1 K2 120.000(4) 1_445 2_655
K2 O1 K2 120.000(4) 3_565 2_655
K2 O1 K2 130.3(8) 2 2_655
K2 O1 K2 10.3(8) 3 2_655
Fe1 O1 K2 90.0 . .
Fe1 O1 K2 90.0 4 .
K2 O1 K2 130.3(8) 1_445 .
K2 O1 K2 10.3(8) 3_565 .
K2 O1 K2 120.0 2 .
K2 O1 K2 120.000(1) 3 .
K2 O1 K2 109.7(8) 2_655 .
Fe1 O1 K1 90.0 . 1_445
Fe1 O1 K1 90.0 4 1_445
K2 O1 K1 54.9(4) 1_445 1_445
K2 O1 K1 174.9(4) 3_565 1_445
K2 O1 K1 65.1(4) 2 1_445
K2 O1 K1 54.9(4) 3 1_445
K2 O1 K1 65.1(4) 2_655 1_445
K2 O1 K1 174.9(4) . 1_445
Fe1 O1 Ba1 90.0 . 1_445
Fe1 O1 Ba1 90.0 4 1_445
K2 O1 Ba1 54.9(4) 1_445 1_445
K2 O1 Ba1 174.9(4) 3_565 1_445
K2 O1 Ba1 65.1(4) 2 1_445
K2 O1 Ba1 54.9(4) 3 1_445
K2 O1 Ba1 65.1(4) 2_655 1_445
K2 O1 Ba1 174.9(4) . 1_445
K1 O1 Ba1 0.0 1_445 1_445
Fe1 O1 Ba1 90.0 . .
Fe1 O1 Ba1 90.0 4 .
K2 O1 Ba1 174.9(4) 1_445 .
K2 O1 Ba1 65.1(4) 3_565 .
K2 O1 Ba1 174.9(4) 2 .
K2 O1 Ba1 65.1(4) 3 .
K2 O1 Ba1 54.9(4) 2_655 .
K2 O1 Ba1 54.9(4) . .
K1 O1 Ba1 120.0 1_445 .
Ba1 O1 Ba1 120.0 1_445 .
Fe1 O2 Fe2 119.13(9) . .
Fe1 O2 Fe2 121.55(9) . 7_565
Fe2 O2 Fe2 95.00(7) . 7_565
Fe1 O2 K2 92.94(7) . 3_565
Fe2 O2 K2 89.1(3) . 3_565
Fe2 O2 K2 136.5(3) 7_565 3_565
Fe1 O2 Ba1 93.84(6) . 1_455
Fe2 O2 Ba1 135.07(9) . 1_455
Fe2 O2 Ba1 91.81(7) 7_565 1_455
K2 O2 Ba1 57.4(4) 3_565 1_455
Fe1 O2 K1 93.84(6) . 1_455
Fe2 O2 K1 135.07(9) . 1_455
Fe2 O2 K1 91.81(7) 7_565 1_455
K2 O2 K1 57.4(4) 3_565 1_455
Ba1 O2 K1 0.0 1_455 1_455
Fe1 O2 K2 87.8(4) . .
Fe2 O2 K2 84.46(7) . .
Fe2 O2 K2 145.3(4) 7_565 .
K2 O2 K2 9.7(7) 3_565 .
Ba1 O2 K2 66.0(3) 1_455 .
K1 O2 K2 66.0(3) 1_455 .
Fe1 O2 K2 97.2(3) . 2_665
Fe2 O2 K2 81.0(3) . 2_665
Fe2 O2 K2 136.4(2) 7_565 2_665
K2 O2 K2 8.2(6) 3_565 2_665
Ba1 O2 K2 64.29(12) 1_455 2_665
K1 O2 K2 64.29(12) 1_455 2_665
K2 O2 K2 9.5(7) . 2_665

loop_
_geom_bond_atom_site_label_1
_geom_bond_atom_site_label_2
_geom_bond_distance
_geom_bond_site_symmetry_2
Ba1 K2 2.68(2) 3_665
Ba1 K2 2.68(2) 2_655
Ba1 K2 2.68(2) .
Ba1 O2 2.8433(17) 6_665
Ba1 O2 2.8433(17) 3
Ba1 O2 2.8433(17) 4_655
Ba1 O2 2.8433(17) 1_655
Ba1 O2 2.8433(17) 2_665
Ba1 O2 2.8433(17) 5
Ba1 O1 2.97520(11) 1_655
Ba1 O1 2.97520(11) 1_665
Ba1 O1 2.97520(12) .
K2 K2 0.51(4) 2_665
K2 K2 0.51(4) 3_565
K2 O2 2.736(10) 5
K2 O2 2.736(10) 2_665
K2 O1 2.840(9) .
K2 O1 2.840(9) 1_665
K2 O2 2.904(3) .
K2 O2 2.904(3) 4_665
K2 O2 3.035(12) 6_565
K2 O2 3.035(12) 3_565
Fe1 O1 1.8557(6) .
Fe1 O2 1.8706(19) 2
Fe1 O2 1.8706(19) 3
Fe1 O2 1.8706(19) .
Fe1 K2 3.393(8) 3_565
Fe1 K2 3.393(8) 2_655
Fe1 K2 3.393(8) 3
Fe1 K2 3.393(8) 1_445
Fe1 K2 3.393(8) 2
Fe1 Ba1 3.5065(3) 1_445
Fe1 K1 3.5065(3) 1_445
Fe2 O2 1.9873(18) 3_565
Fe2 O2 1.9873(18) 2_665
Fe2 O2 1.9873(18) .
Fe2 O2 2.0584(18) 7_565
Fe2 O2 2.0584(18) 9_665
Fe2 O2 2.0584(18) 8
Fe2 K2 3.357(2) 2_665
Fe2 K2 3.357(2) 3_565
Fe2 K1 3.5626(7) 7_665
Fe2 Ba1 3.5626(7) 7_665
O1 Fe1 1.8557(6) 4
O1 K2 2.840(9) 1_445
O1 K2 2.840(9) 3_565
O1 K2 2.840(9) 2
O1 K2 2.840(9) 3
O1 K2 2.840(9) 2_655
O1 K1 2.97519(11) 1_445
O1 Ba1 2.97519(11) 1_445
O2 Fe2 2.0584(18) 7_565
O2 K2 2.736(10) 3_565
O2 Ba1 2.8433(17) 1_455
O2 K1 2.8433(17) 1_455
O2 K2 3.035(12) 2_665

loop_
_geom_torsion_atom_site_label_1
_geom_torsion_atom_site_label_2
_geom_torsion_atom_site_label_3
_geom_torsion_atom_site_label_4
_geom_torsion
_geom_torsion_site_symmetry_1
_geom_torsion_site_symmetry_4
O2 Fe1 O1 K2 -26.0(4) 2 1_445
O2 Fe1 O1 K2 -146.0(4) 3 1_445
O2 Fe1 O1 K2 94.0(4) . 1_445
K2 Fe1 O1 K2 120.000(2) 3_565 1_445
K2 Fe1 O1 K2 130.3(8) . 1_445
K2 Fe1 O1 K2 -120.000(1) 2_655 1_445
K2 Fe1 O1 K2 -109.7(8) 3 1_445
K2 Fe1 O1 K2 10.3(8) 2 1_445
Ba1 Fe1 O1 K2 -54.9(4) 1_445 1_445
K1 Fe1 O1 K2 -54.9(4) 1_445 1_445
O2 Fe1 O1 K2 -146.0(4) 2 3_565
O2 Fe1 O1 K2 94.0(4) 3 3_565
O2 Fe1 O1 K2 -26.0(4) . 3_565
K2 Fe1 O1 K2 10.3(8) . 3_565
K2 Fe1 O1 K2 120.000(2) 2_655 3_565
K2 Fe1 O1 K2 130.3(8) 3 3_565
K2 Fe1 O1 K2 -120.000(1) 1_445 3_565
K2 Fe1 O1 K2 -109.7(8) 2 3_565
Ba1 Fe1 O1 K2 -174.9(4) 1_445 3_565
K1 Fe1 O1 K2 -174.9(4) 1_445 3_565
O2 Fe1 O1 K2 -36.2(4) 2 2
O2 Fe1 O1 K2 -156.2(4) 3 2
O2 Fe1 O1 K2 83.8(4) . 2
K2 Fe1 O1 K2 109.7(8) 3_565 2
K2 Fe1 O1 K2 120.0 . 2
K2 Fe1 O1 K2 -130.3(8) 2_655 2
K2 Fe1 O1 K2 -120.000(1) 3 2
K2 Fe1 O1 K2 -10.3(8) 1_445 2
Ba1 Fe1 O1 K2 -65.1(4) 1_445 2
K1 Fe1 O1 K2 -65.1(4) 1_445 2
O2 Fe1 O1 K2 83.8(4) 2 3
O2 Fe1 O1 K2 -36.2(4) 3 3
O2 Fe1 O1 K2 -156.2(4) . 3
K2 Fe1 O1 K2 -130.3(8) 3_565 3
K2 Fe1 O1 K2 -120.000(2) . 3
K2 Fe1 O1 K2 -10.3(8) 2_655 3
K2 Fe1 O1 K2 109.7(8) 1_445 3
K2 Fe1 O1 K2 120.000(4) 2 3
Ba1 Fe1 O1 K2 54.9(4) 1_445 3
K1 Fe1 O1 K2 54.9(4) 1_445 3
O2 Fe1 O1 K2 94.0(4) 2 2_655
O2 Fe1 O1 K2 -26.0(4) 3 2_655
O2 Fe1 O1 K2 -146.0(4) . 2_655
K2 Fe1 O1 K2 -120.000(2) 3_565 2_655
K2 Fe1 O1 K2 -109.7(8) . 2_655
K2 Fe1 O1 K2 10.3(8) 3 2_655
K2 Fe1 O1 K2 120.000(4) 1_445 2_655
K2 Fe1 O1 K2 130.3(8) 2 2_655
Ba1 Fe1 O1 K2 65.1(4) 1_445 2_655
K1 Fe1 O1 K2 65.1(4) 1_445 2_655
O2 Fe1 O1 K2 -156.2(4) 2 .
O2 Fe1 O1 K2 83.8(4) 3 .
O2 Fe1 O1 K2 -36.2(4) . .
K2 Fe1 O1 K2 -10.3(8) 3_565 .
K2 Fe1 O1 K2 109.7(8) 2_655 .
K2 Fe1 O1 K2 120.0 3 .
K2 Fe1 O1 K2 -130.3(8) 1_445 .
K2 Fe1 O1 K2 -120.000(2) 2 .
Ba1 Fe1 O1 K2 174.9(4) 1_445 .
K1 Fe1 O1 K2 174.9(4) 1_445 .
O2 Fe1 O1 K1 28.90(6) 2 1_445
O2 Fe1 O1 K1 -91.10(6) 3 1_445
O2 Fe1 O1 K1 148.90(6) . 1_445
K2 Fe1 O1 K1 174.9(4) 3_565 1_445
K2 Fe1 O1 K1 -174.9(4) . 1_445
K2 Fe1 O1 K1 -65.1(4) 2_655 1_445
K2 Fe1 O1 K1 -54.9(4) 3 1_445
K2 Fe1 O1 K1 54.9(4) 1_445 1_445
K2 Fe1 O1 K1 65.1(4) 2 1_445
Ba1 Fe1 O1 K1 0.0 1_445 1_445
O2 Fe1 O1 Ba1 28.90(6) 2 1_445
O2 Fe1 O1 Ba1 -91.10(6) 3 1_445
O2 Fe1 O1 Ba1 148.90(6) . 1_445
K2 Fe1 O1 Ba1 174.9(4) 3_565 1_445
K2 Fe1 O1 Ba1 -174.9(4) . 1_445
K2 Fe1 O1 Ba1 -65.1(4) 2_655 1_445
K2 Fe1 O1 Ba1 -54.9(4) 3 1_445
K2 Fe1 O1 Ba1 54.9(4) 1_445 1_445
K2 Fe1 O1 Ba1 65.1(4) 2 1_445
K1 Fe1 O1 Ba1 0.0 1_445 1_445
O2 Fe1 O1 Ba1 148.90(6) 2 .
O2 Fe1 O1 Ba1 28.90(6) 3 .
O2 Fe1 O1 Ba1 -91.10(6) . .
K2 Fe1 O1 Ba1 -65.1(4) 3_565 .
K2 Fe1 O1 Ba1 -54.9(4) . .
K2 Fe1 O1 Ba1 54.9(4) 2_655 .
K2 Fe1 O1 Ba1 65.1(4) 3 .
K2 Fe1 O1 Ba1 174.9(4) 1_445 .
K2 Fe1 O1 Ba1 -174.9(4) 2 .
Ba1 Fe1 O1 Ba1 120.0 1_445 .
K1 Fe1 O1 Ba1 120.0 1_445 .
O1 Fe1 O2 Fe2 117.72(8) . .
O2 Fe1 O2 Fe2 -128.96(4) 2 .
O2 Fe1 O2 Fe2 4.40(15) 3 .
K2 Fe1 O2 Fe2 90.6(4) 3_565 .
K2 Fe1 O2 Fe2 82.4(2) . .
K2 Fe1 O2 Fe2 65.04(16) 2_655 .
K2 Fe1 O2 Fe2 72.9(6) 3 .
K2 Fe1 O2 Fe2 176.05(8) 1_445 .
K2 Fe1 O2 Fe2 174.15(19) 2 .
Ba1 Fe1 O2 Fe2 170.60(4) 1_445 .
K1 Fe1 O2 Fe2 170.60(4) 1_445 .
O1 Fe1 O2 Fe2 -124.95(8) . 7_565
O2 Fe1 O2 Fe2 -11.63(15) 2 7_565
O2 Fe1 O2 Fe2 121.73(5) 3 7_565
K2 Fe1 O2 Fe2 -152.0(4) 3_565 7_565
K2 Fe1 O2 Fe2 -160.3(3) . 7_565
K2 Fe1 O2 Fe2 -177.63(9) 2_655 7_565
K2 Fe1 O2 Fe2 -169.8(5) 3 7_565
K2 Fe1 O2 Fe2 -66.62(10) 1_445 7_565
K2 Fe1 O2 Fe2 -68.52(19) 2 7_565
Ba1 Fe1 O2 Fe2 -72.07(14) 1_445 7_565
K1 Fe1 O2 Fe2 -72.07(14) 1_445 7_565
O1 Fe1 O2 K2 27.1(4) . 3_565
O2 Fe1 O2 K2 140.4(4) 2 3_565
O2 Fe1 O2 K2 -86.2(4) 3 3_565
K2 Fe1 O2 K2 -8.3(6) . 3_565
K2 Fe1 O2 K2 -25.6(5) 2_655 3_565
K2 Fe1 O2 K2 -17.8(2) 3 3_565
K2 Fe1 O2 K2 85.4(4) 1_445 3_565
K2 Fe1 O2 K2 83.5(6) 2 3_565
Ba1 Fe1 O2 K2 80.0(4) 1_445 3_565
K1 Fe1 O2 K2 80.0(4) 1_445 3_565
O1 Fe1 O2 Ba1 -30.45(5) . 1_455
O2 Fe1 O2 Ba1 82.87(10) 2 1_455
O2 Fe1 O2 Ba1 -143.78(8) 3 1_455
K2 Fe1 O2 Ba1 -57.5(4) 3_565 1_455
K2 Fe1 O2 Ba1 -65.8(2) . 1_455
K2 Fe1 O2 Ba1 -83.14(13) 2_655 1_455
K2 Fe1 O2 Ba1 -75.3(6) 3 1_455
K2 Fe1 O2 Ba1 27.88(6) 1_445 1_455
K2 Fe1 O2 Ba1 25.97(17) 2 1_455
Ba1 Fe1 O2 Ba1 22.42(12) 1_445 1_455
K1 Fe1 O2 Ba1 22.42(12) 1_445 1_455
O1 Fe1 O2 K1 -30.45(5) . 1_455
O2 Fe1 O2 K1 82.87(10) 2 1_455
O2 Fe1 O2 K1 -143.78(8) 3 1_455
K2 Fe1 O2 K1 -57.5(4) 3_565 1_455
K2 Fe1 O2 K1 -65.8(2) . 1_455
K2 Fe1 O2 K1 -83.14(13) 2_655 1_455
K2 Fe1 O2 K1 -75.3(6) 3 1_455
K2 Fe1 O2 K1 27.88(6) 1_445 1_455
K2 Fe1 O2 K1 25.97(17) 2 1_455
Ba1 Fe1 O2 K1 22.42(12) 1_445 1_455
K1 Fe1 O2 K1 22.42(12) 1_445 1_455
O1 Fe1 O2 K2 35.3(2) . .
O2 Fe1 O2 K2 148.7(2) 2 .
O2 Fe1 O2 K2 -78.0(2) 3 .
K2 Fe1 O2 K2 8.3(6) 3_565 .
K2 Fe1 O2 K2 -17.35(17) 2_655 .
K2 Fe1 O2 K2 -9.5(8) 3 .
K2 Fe1 O2 K2 93.7(2) 1_445 .
K2 Fe1 O2 K2 91.76(6) 2 .
Ba1 Fe1 O2 K2 88.2(2) 1_445 .
K1 Fe1 O2 K2 88.2(2) 1_445 .
O1 Fe1 O2 K2 34.10(14) . 2_665
O2 Fe1 O2 K2 147.42(15) 2 2_665
O2 Fe1 O2 K2 -79.23(16) 3 2_665
K2 Fe1 O2 K2 7.0(5) 3_565 2_665
K2 Fe1 O2 K2 -1.24(10) . 2_665
K2 Fe1 O2 K2 -18.59(12) 2_655 2_665
K2 Fe1 O2 K2 -10.8(7) 3 2_665
K2 Fe1 O2 K2 92.43(11) 1_445 2_665
K2 Fe1 O2 K2 90.52(6) 2 2_665
Ba1 Fe1 O2 K2 86.97(16) 1_445 2_665
K1 Fe1 O2 K2 86.97(16) 1_445 2_665
